data_7217450
loop_
_publ_author_name
'Cross, Jacob T.'
'Rossi, Nicholas A.'
'Serafin, Mateusz'
'Wheeler, Kraig A.'

_publ_section_title
;
 Tr\"oger's base quasiracemates and crystal packing tendencies
;
_journal_issue 31
_journal_name_full CrystEngComm
_journal_page_first 7251
_journal_paper_doi 10.1039/C4CE00323C
_journal_volume 16
_journal_year 2014
_chemical_formula_moiety 'C17 H18 N2, C15 H12 Cl2 N2, C3 H6 O'
_chemical_formula_sum 'C35 H36 Cl2 N4 O'
_chemical_formula_weight 599.58
_chemical_name_systematic
; 
 ? 
;
_space_group_crystal_system orthorhombic
_space_group_IT_number 18
_space_group_name_Hall 'P 2 2ab'
_space_group_name_H-M_alt 'P 21 21 2'
_symmetry_space_group_name_Hall 'P 2 2ab'
_symmetry_space_group_name_H-M 'P 21 21 2'
_atom_sites_solution_hydrogens geom
_audit_creation_method SHELXL-2013
_cell_angle_alpha 90.00
_cell_angle_beta 90.00
_cell_angle_gamma 90.00
_cell_formula_units_Z 4
_cell_length_a 24.1816(6)
_cell_length_b 10.4269(3)
_cell_length_c 11.7456(3)
_cell_measurement_reflns_used 8161
_cell_measurement_temperature 100(2)
_cell_measurement_theta_max 66.91
_cell_measurement_theta_min 3.67
_cell_volume 2961.53(14)
_computing_cell_refinement APEX2
_computing_data_collection APEX2
_computing_data_reduction
;
SAINT (Bruker, 2010) and XPREP (Bruker, 2010)
;
_computing_molecular_graphics 'XSEED (Barbour, 2001)'
_computing_publication_material 'XSEED (Barbour, 2001)'
_computing_structure_refinement 'SHELXL-2013 (Sheldrick, 2013)'
_computing_structure_solution 'SHELXL-2013 (Sheldrick, 2013)'
_diffrn_ambient_temperature 100(2)
_diffrn_detector_area_resol_mean 8.3
_diffrn_measured_fraction_theta_full 0.997
_diffrn_measured_fraction_theta_max 0.998
_diffrn_measurement_device_type 'Bruker APEXII CCD'
_diffrn_measurement_method 'phi and omega scans'
_diffrn_radiation_monochromator graphite
_diffrn_radiation_source 'fine-focus sealed tube'
_diffrn_radiation_type CuK\a
_diffrn_radiation_wavelength 1.54178
_diffrn_reflns_av_R_equivalents 0.0765
_diffrn_reflns_av_unetI/netI 0.0434
_diffrn_reflns_Laue_measured_fraction_full 0.997
_diffrn_reflns_Laue_measured_fraction_max 0.998
_diffrn_reflns_limit_h_max 28
_diffrn_reflns_limit_h_min -28
_diffrn_reflns_limit_k_max 12
_diffrn_reflns_limit_k_min -12
_diffrn_reflns_limit_l_max 14
_diffrn_reflns_limit_l_min -14
_diffrn_reflns_number 40264
_diffrn_reflns_point_group_measured_fraction_full 0.993
_diffrn_reflns_point_group_measured_fraction_max 0.994
_diffrn_reflns_theta_full 67.679
_diffrn_reflns_theta_max 67.551
_diffrn_reflns_theta_min 3.656
_exptl_absorpt_coefficient_mu 2.248
_exptl_absorpt_correction_T_max 0.753
_exptl_absorpt_correction_T_min 0.588
_exptl_absorpt_correction_type multi-scan
_exptl_absorpt_process_details 'SADABS (Bruker, 2012)'
_exptl_crystal_colour colorless
_exptl_crystal_density_diffrn 1.345
_exptl_crystal_description 'transparent block'
_exptl_crystal_F_000 1264
_exptl_crystal_size_max 0.330
_exptl_crystal_size_mid 0.271
_exptl_crystal_size_min 0.102
_refine_diff_density_max 0.354
_refine_diff_density_min -0.197
_refine_diff_density_rms 0.048
_refine_ls_abs_structure_details
;
 Flack x determined using 1694 quotients [(I+)-(I-)]/[(I+)+(I-)]
 (Parsons and Flack (2004), Acta Cryst. A60, s61).
;
_refine_ls_abs_structure_Flack 0.021(8)
_refine_ls_extinction_method none
_refine_ls_goodness_of_fit_ref 0.940
_refine_ls_hydrogen_treatment constr
_refine_ls_matrix_type full
_refine_ls_number_parameters 385
_refine_ls_number_reflns 5329
_refine_ls_number_restraints 0
_refine_ls_restrained_S_all 0.940
_refine_ls_R_factor_all 0.0553
_refine_ls_R_factor_gt 0.0399
_refine_ls_shift/su_max 0.001
_refine_ls_shift/su_mean 0.000
_refine_ls_structure_factor_coef Fsqd
_refine_ls_weighting_details 'w=1/[\s^2^(Fo^2^)+(0.0537P)^2^+1.3199P] where P=(Fo^2^+2Fc^2^)/3'
_refine_ls_weighting_scheme calc
_refine_ls_wR_factor_gt 0.0911
_refine_ls_wR_factor_ref 0.0999
_reflns_Friedel_coverage 0.755
_reflns_Friedel_fraction_full 0.988
_reflns_Friedel_fraction_max 0.989
_reflns_number_gt 4381
_reflns_number_total 5329
_reflns_threshold_expression 'I > 2\s(I)'
_cod_data_source_file c4ce00323c2.cif
_cod_data_source_block kaw86
_cod_database_code 7217450
_shelx_space_group_comment
;
The symmetry employed for this shelxl refinement is uniquely defined
by the following loop, which should always be used as a source of
symmetry information in preference to the above space-group names.
They are only intended as comments.
;
_shelx_estimated_absorpt_t_min 0.524
_shelx_estimated_absorpt_t_max 0.803
_shelxl_version_number 2013-4

loop_
_symmetry_equiv_pos_as_xyz
'x, y, z'
'-x, -y, z'
'x+1/2, -y+1/2, -z'
'-x+1/2, y+1/2, -z'

loop_
_atom_site_label
_atom_site_type_symbol
_atom_site_fract_x
_atom_site_fract_y
_atom_site_fract_z
_atom_site_U_iso_or_equiv
_atom_site_adp_type
_atom_site_occupancy
_atom_site_site_symmetry_order
_atom_site_calc_flag
_atom_site_refinement_flags_posn
_atom_site_refinement_flags_adp
_atom_site_refinement_flags_occupancy
O1A O 0.5000 0.0000 0.5624(4) 0.0403(11) Uani 1 2 d S T P
N1A N 0.63391(12) -0.1549(3) 0.7466(3) 0.0247(7) Uani 1 1 d . . .
N2A N 0.69616(13) -0.1046(3) 0.9034(3) 0.0255(8) Uani 1 1 d . . .
C1A C 0.58881(15) -0.1566(3) 0.8282(3) 0.0229(8) Uani 1 1 d . . .
C2A C 0.53476(14) -0.1583(3) 0.7882(4) 0.0236(8) Uani 1 1 d . . .
H2A H 0.5280 -0.1551 0.7086 0.028 Uiso 1 1 calc R U .
C3A C 0.49086(16) -0.1647(4) 0.8625(3) 0.0260(9) Uani 1 1 d . . .
H3A H 0.4542 -0.1662 0.8333 0.031 Uiso 1 1 calc R U .
C4A C 0.49922(17) -0.1689(4) 0.9801(4) 0.0254(9) Uani 1 1 d . . .
C5A C 0.55355(17) -0.1643(4) 1.0196(3) 0.0265(8) Uani 1 1 d . . .
H5A H 0.5601 -0.1657 1.0993 0.032 Uiso 1 1 calc R U .
C6A C 0.59873(15) -0.1579(4) 0.9456(3) 0.0237(9) Uani 1 1 d . . .
C7A C 0.65665(16) -0.1459(4) 0.9920(4) 0.0290(9) Uani 1 1 d . . .
H7A1 H 0.6569 -0.0828 1.0550 0.035 Uiso 1 1 calc R U .
H7A2 H 0.6685 -0.2297 1.0232 0.035 Uiso 1 1 calc R U .
C8A C 0.68650(15) -0.1845(4) 0.8025(3) 0.0273(8) Uani 1 1 d . . .
H8A1 H 0.7171 -0.1713 0.7477 0.033 Uiso 1 1 calc R U .
H8A2 H 0.6867 -0.2759 0.8252 0.033 Uiso 1 1 calc R U .
C9A C 0.64035(15) -0.0281(4) 0.6927(3) 0.0254(9) Uani 1 1 d . . .
H9A1 H 0.6037 0.0035 0.6679 0.031 Uiso 1 1 calc R U .
H9A2 H 0.6640 -0.0365 0.6243 0.031 Uiso 1 1 calc R U .
C10A C 0.66600(14) 0.0684(3) 0.7734(3) 0.0229(9) Uani 1 1 d . . .
C11A C 0.66411(14) 0.1995(4) 0.7485(3) 0.0234(9) Uani 1 1 d . . .
H11A H 0.6491 0.2262 0.6776 0.028 Uiso 1 1 calc R U .
C12A C 0.68342(16) 0.2918(4) 0.8235(3) 0.0257(9) Uani 1 1 d . . .
C13A C 0.70608(15) 0.2501(4) 0.9263(4) 0.0294(9) Uani 1 1 d . . .
H13A H 0.7193 0.3114 0.9796 0.035 Uiso 1 1 calc R U .
C14A C 0.70949(16) 0.1212(4) 0.9515(4) 0.0274(10) Uani 1 1 d . . .
H14A H 0.7252 0.0948 1.0219 0.033 Uiso 1 1 calc R U .
C15A C 0.69026(14) 0.0288(4) 0.8752(3) 0.0234(9) Uani 1 1 d . . .
C16A C 0.68158(17) 0.4322(3) 0.7930(4) 0.0354(10) Uani 1 1 d . . .
H16A H 0.7147 0.4547 0.7493 0.053 Uiso 1 1 calc R U .
H16B H 0.6803 0.4836 0.8628 0.053 Uiso 1 1 calc R U .
H16C H 0.6486 0.4495 0.7471 0.053 Uiso 1 1 calc R U .
C17A C 0.45108(15) -0.1773(4) 1.0612(4) 0.0308(9) Uani 1 1 d . . .
H17A H 0.4168 -0.1561 1.0207 0.046 Uiso 1 1 calc R U .
H17B H 0.4566 -0.1167 1.1240 0.046 Uiso 1 1 calc R U .
H17C H 0.4485 -0.2646 1.0916 0.046 Uiso 1 1 calc R U .
C18A C 0.5000 0.0000 0.4598(5) 0.0303(15) Uani 1 2 d S T P
C19A C 0.44692(18) 0.0002(4) 0.3936(4) 0.0377(11) Uani 1 1 d . . .
H19A H 0.4156 0.0016 0.4464 0.056 Uiso 1 1 calc R U .
H19B H 0.4450 -0.0772 0.3464 0.056 Uiso 1 1 calc R U .
H19C H 0.4456 0.0762 0.3446 0.056 Uiso 1 1 calc R U .
Cl1B Cl 1.05523(4) 0.17589(10) 0.42716(10) 0.0366(3) Uani 1 1 d . . .
Cl2B Cl 0.82002(4) -0.45640(9) 0.71737(10) 0.0379(3) Uani 1 1 d . . .
O1B O 1.0000 0.0000 0.9370(4) 0.0344(10) Uani 1 2 d S T P
N1B N 0.86494(12) 0.1502(3) 0.7470(3) 0.0250(7) Uani 1 1 d . . .
N2B N 0.80403(13) 0.0943(3) 0.5913(3) 0.0252(7) Uani 1 1 d . . .
C1B C 0.91021(15) 0.1518(3) 0.6679(3) 0.0227(8) Uani 1 1 d . . .
C2B C 0.96404(15) 0.1551(3) 0.7097(4) 0.0242(8) Uani 1 1 d . . .
H2B H 0.9702 0.1525 0.7896 0.029 Uiso 1 1 calc R U .
C3B C 1.00869(16) 0.1621(4) 0.6363(4) 0.0261(9) Uani 1 1 d . . .
H3B H 1.0454 0.1648 0.6650 0.031 Uiso 1 1 calc R U .
C4B C 0.99878(17) 0.1653(4) 0.5203(4) 0.0258(9) Uani 1 1 d . . .
C5B C 0.94634(17) 0.1594(4) 0.4769(3) 0.0257(8) Uani 1 1 d . . .
H5B H 0.9408 0.1612 0.3969 0.031 Uiso 1 1 calc R U .
C6B C 0.90115(15) 0.1509(4) 0.5498(3) 0.0243(9) Uani 1 1 d . . .
C7B C 0.84338(16) 0.1341(4) 0.5022(3) 0.0282(9) Uani 1 1 d . . .
H7B1 H 0.8308 0.2160 0.4683 0.034 Uiso 1 1 calc R U .
H7B2 H 0.8441 0.0686 0.4412 0.034 Uiso 1 1 calc R U .
C8B C 0.81258(15) 0.1776(4) 0.6897(3) 0.0281(9) Uani 1 1 d . . .
H8B1 H 0.7818 0.1656 0.7441 0.034 Uiso 1 1 calc R U .
H8B2 H 0.8123 0.2682 0.6645 0.034 Uiso 1 1 calc R U .
C9B C 0.85868(15) 0.0264(4) 0.8050(3) 0.0249(8) Uani 1 1 d . . .
H9B1 H 0.8343 0.0370 0.8720 0.030 Uiso 1 1 calc R U .
H9B2 H 0.8953 -0.0032 0.8324 0.030 Uiso 1 1 calc R U .
C10B C 0.83419(14) -0.0741(3) 0.7257(3) 0.0218(8) Uani 1 1 d . . .
C11B C 0.83655(15) -0.2035(4) 0.7538(3) 0.0259(9) Uani 1 1 d . . .
H11B H 0.8517 -0.2293 0.8248 0.031 Uiso 1 1 calc R U .
C12B C 0.81695(16) -0.2949(4) 0.6785(4) 0.0283(9) Uani 1 1 d . . .
C13B C 0.79519(15) -0.2606(4) 0.5740(4) 0.0287(9) Uani 1 1 d . . .
H13B H 0.7832 -0.3241 0.5216 0.034 Uiso 1 1 calc R U .
C14B C 0.79123(16) -0.1324(4) 0.5476(4) 0.0274(10) Uani 1 1 d . . .
H14B H 0.7752 -0.1079 0.4771 0.033 Uiso 1 1 calc R U .
C15B C 0.81009(14) -0.0377(4) 0.6218(3) 0.0238(8) Uani 1 1 d . . .
C16B C 1.0000 0.0000 1.0406(5) 0.0263(14) Uani 1 2 d S T P
C17B C 1.05259(17) 0.0038(4) 1.1064(4) 0.0347(10) Uani 1 1 d . . .
H17F H 1.0624 -0.0831 1.1309 0.052 Uiso 1 1 calc R U .
H17D H 1.0479 0.0588 1.1735 0.052 Uiso 1 1 calc R U .
H17E H 1.0821 0.0384 1.0583 0.052 Uiso 1 1 calc R U .

loop_
_atom_site_aniso_label
_atom_site_aniso_U_11
_atom_site_aniso_U_22
_atom_site_aniso_U_33
_atom_site_aniso_U_23
_atom_site_aniso_U_13
_atom_site_aniso_U_12
O1A 0.049(3) 0.045(3) 0.026(3) 0.000 0.000 0.006(2)
N1A 0.0222(16) 0.0257(17) 0.0263(19) -0.0018(14) 0.0022(14) -0.0002(14)
N2A 0.0224(16) 0.0277(16) 0.027(2) 0.0036(15) -0.0021(14) -0.0014(14)
C1A 0.0244(19) 0.0166(18) 0.028(2) 0.0012(16) 0.0013(17) -0.0004(16)
C2A 0.0251(18) 0.0197(18) 0.026(2) -0.0017(18) -0.0017(17) -0.0026(16)
C3A 0.0227(19) 0.0210(19) 0.034(2) 0.000(2) -0.0033(17) -0.0027(17)
C4A 0.0243(19) 0.0182(18) 0.033(2) 0.003(2) 0.0035(18) -0.0010(16)
C5A 0.028(2) 0.0244(19) 0.027(2) 0.0005(18) -0.0008(18) -0.0009(19)
C6A 0.0245(19) 0.0192(19) 0.028(2) 0.0038(17) 0.0001(17) -0.0009(16)
C7A 0.026(2) 0.030(2) 0.031(2) 0.0071(18) -0.0013(18) -0.0017(17)
C8A 0.0246(19) 0.0235(18) 0.034(2) 0.0009(19) 0.0055(18) 0.0009(17)
C9A 0.0246(19) 0.029(2) 0.023(2) -0.0026(18) -0.0008(16) -0.0009(17)
C10A 0.0158(18) 0.030(2) 0.023(2) 0.0022(17) 0.0023(16) 0.0000(14)
C11A 0.0141(18) 0.030(2) 0.026(2) 0.0040(16) 0.0009(15) -0.0007(15)
C12A 0.0153(18) 0.028(2) 0.034(2) 0.0008(17) 0.0046(18) -0.0006(17)
C13A 0.021(2) 0.034(2) 0.033(2) -0.010(2) 0.007(2) -0.0066(17)
C14A 0.021(2) 0.039(2) 0.023(2) 0.0042(18) -0.0027(17) -0.0046(17)
C15A 0.0147(18) 0.029(2) 0.027(2) 0.0004(18) 0.0004(16) -0.0019(17)
C16A 0.025(2) 0.027(2) 0.054(3) -0.001(2) 0.010(2) -0.0028(17)
C17A 0.0240(19) 0.030(2) 0.038(2) 0.005(2) 0.0008(19) -0.0011(18)
C18A 0.037(3) 0.020(3) 0.033(4) 0.000 0.000 0.005(2)
C19A 0.041(2) 0.035(2) 0.037(3) -0.0020(18) -0.005(2) 0.003(2)
Cl1B 0.0278(5) 0.0399(5) 0.0421(6) 0.0071(5) 0.0109(5) 0.0008(5)
Cl2B 0.0331(5) 0.0256(4) 0.0550(7) 0.0028(5) 0.0063(5) -0.0019(4)
O1B 0.047(2) 0.031(2) 0.025(2) 0.000 0.000 0.0058(18)
N1B 0.0242(16) 0.0253(17) 0.0255(18) -0.0018(14) 0.0004(14) 0.0000(14)
N2B 0.0212(15) 0.0263(16) 0.028(2) 0.0059(15) -0.0004(15) 0.0015(13)
C1B 0.0232(19) 0.0163(18) 0.028(2) -0.0032(16) 0.0021(17) -0.0009(16)
C2B 0.0270(19) 0.0202(18) 0.025(2) 0.0034(18) -0.0031(17) -0.0014(16)
C3B 0.0209(19) 0.0210(19) 0.037(2) 0.003(2) -0.0027(17) 0.0008(17)
C4B 0.0253(19) 0.022(2) 0.030(2) 0.000(2) 0.0054(18) 0.0008(17)
C5B 0.029(2) 0.0248(19) 0.0234(19) 0.0062(17) 0.0032(18) -0.0036(19)
C6B 0.0237(19) 0.021(2) 0.028(2) 0.0020(17) -0.0008(17) 0.0001(16)
C7B 0.028(2) 0.031(2) 0.026(2) 0.0057(18) -0.0040(18) -0.0041(17)
C8B 0.023(2) 0.0278(19) 0.033(2) 0.0005(19) 0.0018(17) 0.0054(18)
C9B 0.0242(19) 0.029(2) 0.021(2) 0.0026(18) 0.0005(16) -0.0022(17)
C10B 0.0161(18) 0.026(2) 0.023(2) -0.0015(17) 0.0037(17) -0.0010(14)
C11B 0.021(2) 0.030(2) 0.027(2) 0.0031(17) 0.0001(16) 0.0017(16)
C12B 0.0187(19) 0.025(2) 0.041(3) 0.0007(17) 0.0076(19) -0.0020(18)
C13B 0.020(2) 0.034(2) 0.031(2) -0.009(2) -0.001(2) -0.0052(16)
C14B 0.0192(19) 0.039(2) 0.025(2) -0.0027(18) -0.0006(17) -0.0049(17)
C15B 0.0165(18) 0.0298(19) 0.025(2) 0.0019(18) 0.0036(16) -0.0010(18)
C16B 0.033(3) 0.022(3) 0.024(3) 0.000 0.000 0.003(2)
C17B 0.033(2) 0.034(2) 0.037(3) 0.0018(18) 0.000(2) 0.0026(19)

loop_
_atom_type_symbol
_atom_type_description
_atom_type_scat_dispersion_real
_atom_type_scat_dispersion_imag
_atom_type_scat_source
C C 0.0181 0.0091 'International Tables Vol C Tables 4.2.6.8 and 6.1.1.4'
H H 0.0000 0.0000 'International Tables Vol C Tables 4.2.6.8 and 6.1.1.4'
N N 0.0311 0.0180 'International Tables Vol C Tables 4.2.6.8 and 6.1.1.4'
Cl Cl 0.3639 0.7018 'International Tables Vol C Tables 4.2.6.8 and 6.1.1.4'
O O 0.0492 0.0322 'International Tables Vol C Tables 4.2.6.8 and 6.1.1.4'

loop_
_geom_angle_atom_site_label_1
_geom_angle_atom_site_label_2
_geom_angle_atom_site_label_3
_geom_angle
_geom_angle_site_symmetry_3
C1A N1A C8A 110.7(3) .
C1A N1A C9A 112.0(3) .
C8A N1A C9A 106.8(3) .
C15A N2A C8A 110.3(3) .
C15A N2A C7A 112.4(3) .
C8A N2A C7A 107.5(3) .
C2A C1A C6A 119.6(4) .
C2A C1A N1A 118.9(3) .
C6A C1A N1A 121.4(3) .
C3A C2A C1A 120.8(4) .
C3A C2A H2A 119.6 .
C1A C2A H2A 119.6 .
C2A C3A C4A 121.1(4) .
C2A C3A H3A 119.4 .
C4A C3A H3A 119.4 .
C5A C4A C3A 117.7(4) .
C5A C4A C17A 121.3(4) .
C3A C4A C17A 121.0(4) .
C4A C5A C6A 122.1(4) .
C4A C5A H5A 118.9 .
C6A C5A H5A 118.9 .
C5A C6A C1A 118.6(3) .
C5A C6A C7A 120.4(3) .
C1A C6A C7A 120.9(4) .
N2A C7A C6A 111.8(3) .
N2A C7A H7A1 109.3 .
C6A C7A H7A1 109.3 .
N2A C7A H7A2 109.3 .
C6A C7A H7A2 109.3 .
H7A1 C7A H7A2 107.9 .
N1A C8A N2A 112.4(3) .
N1A C8A H8A1 109.1 .
N2A C8A H8A1 109.1 .
N1A C8A H8A2 109.1 .
N2A C8A H8A2 109.1 .
H8A1 C8A H8A2 107.9 .
N1A C9A C10A 111.7(3) .
N1A C9A H9A1 109.3 .
C10A C9A H9A1 109.3 .
N1A C9A H9A2 109.3 .
C10A C9A H9A2 109.3 .
H9A1 C9A H9A2 107.9 .
C15A C10A C11A 118.9(4) .
C15A C10A C9A 120.8(3) .
C11A C10A C9A 120.3(3) .
C12A C11A C10A 122.3(4) .
C12A C11A H11A 118.8 .
C10A C11A H11A 118.8 .
C11A C12A C13A 117.8(3) .
C11A C12A C16A 120.9(4) .
C13A C12A C16A 121.3(4) .
C14A C13A C12A 120.8(4) .
C14A C13A H13A 119.6 .
C12A C13A H13A 119.6 .
C13A C14A C15A 121.0(4) .
C13A C14A H14A 119.5 .
C15A C14A H14A 119.5 .
C10A C15A C14A 119.1(4) .
C10A C15A N2A 121.8(3) .
C14A C15A N2A 119.1(4) .
C12A C16A H16A 109.5 .
C12A C16A H16B 109.5 .
H16A C16A H16B 109.5 .
C12A C16A H16C 109.5 .
H16A C16A H16C 109.5 .
H16B C16A H16C 109.5 .
C4A C17A H17A 109.5 .
C4A C17A H17B 109.5 .
H17A C17A H17B 109.5 .
C4A C17A H17C 109.5 .
H17A C17A H17C 109.5 .
H17B C17A H17C 109.5 .
O1A C18A C19A 121.2(3) .
O1A C18A C19A 121.2(3) 2_655
C19A C18A C19A 117.6(5) 2_655
C18A C19A H19A 109.5 .
C18A C19A H19B 109.5 .
H19A C19A H19B 109.5 .
C18A C19A H19C 109.5 .
H19A C19A H19C 109.5 .
H19B C19A H19C 109.5 .
C1B N1B C8B 111.1(3) .
C1B N1B C9B 112.9(3) .
C8B N1B C9B 107.2(3) .
C15B N2B C8B 111.0(3) .
C15B N2B C7B 112.5(3) .
C8B N2B C7B 107.6(3) .
C2B C1B C6B 119.6(4) .
C2B C1B N1B 119.0(3) .
C6B C1B N1B 121.3(3) .
C3B C2B C1B 120.8(4) .
C3B C2B H2B 119.6 .
C1B C2B H2B 119.6 .
C2B C3B C4B 118.6(4) .
C2B C3B H3B 120.7 .
C4B C3B H3B 120.7 .
C5B C4B C3B 121.8(4) .
C5B C4B Cl1B 119.5(3) .
C3B C4B Cl1B 118.8(3) .
C4B C5B C6B 120.1(4) .
C4B C5B H5B 119.9 .
C6B C5B H5B 119.9 .
C5B C6B C1B 119.0(3) .
C5B C6B C7B 120.3(3) .
C1B C6B C7B 120.6(3) .
N2B C7B C6B 111.5(3) .
N2B C7B H7B1 109.3 .
C6B C7B H7B1 109.3 .
N2B C7B H7B2 109.3 .
C6B C7B H7B2 109.3 .
H7B1 C7B H7B2 108.0 .
N2B C8B N1B 111.8(3) .
N2B C8B H8B1 109.3 .
N1B C8B H8B1 109.3 .
N2B C8B H8B2 109.3 .
N1B C8B H8B2 109.3 .
H8B1 C8B H8B2 107.9 .
N1B C9B C10B 111.2(3) .
N1B C9B H9B1 109.4 .
C10B C9B H9B1 109.4 .
N1B C9B H9B2 109.4 .
C10B C9B H9B2 109.4 .
H9B1 C9B H9B2 108.0 .
C11B C10B C15B 119.1(4) .
C11B C10B C9B 120.5(3) .
C15B C10B C9B 120.4(3) .
C12B C11B C10B 120.2(4) .
C12B C11B H11B 119.9 .
C10B C11B H11B 119.9 .
C11B C12B C13B 121.3(4) .
C11B C12B Cl2B 118.9(3) .
C13B C12B Cl2B 119.8(3) .
C14B C13B C12B 118.6(4) .
C14B C13B H13B 120.7 .
C12B C13B H13B 120.7 .
C13B C14B C15B 121.7(4) .
C13B C14B H14B 119.2 .
C15B C14B H14B 119.2 .
C14B C15B C10B 119.1(4) .
C14B C15B N2B 119.5(4) .
C10B C15B N2B 121.4(4) .
O1B C16B C17B 121.3(3) .
O1B C16B C17B 121.3(3) 2_755
C17B C16B C17B 117.4(5) 2_755
C16B C17B H17F 109.5 .
C16B C17B H17D 109.5 .
H17F C17B H17D 109.5 .
C16B C17B H17E 109.5 .
H17F C17B H17E 109.5 .
H17D C17B H17E 109.5 .

loop_
_geom_bond_atom_site_label_1
_geom_bond_atom_site_label_2
_geom_bond_distance
_geom_bond_site_symmetry_2
O1A C18A 1.205(7) .
N1A C1A 1.452(5) .
N1A C8A 1.464(5) .
N1A C9A 1.475(5) .
N2A C15A 1.438(5) .
N2A C8A 1.467(5) .
N2A C7A 1.476(5) .
C1A C2A 1.389(5) .
C1A C6A 1.400(6) .
C2A C3A 1.376(5) .
C2A H2A 0.9500 .
C3A C4A 1.396(6) .
C3A H3A 0.9500 .
C4A C5A 1.394(6) .
C4A C17A 1.507(5) .
C5A C6A 1.397(5) .
C5A H5A 0.9500 .
C6A C7A 1.508(5) .
C7A H7A1 0.9900 .
C7A H7A2 0.9900 .
C8A H8A1 0.9900 .
C8A H8A2 0.9900 .
C9A C10A 1.515(5) .
C9A H9A1 0.9900 .
C9A H9A2 0.9900 .
C10A C15A 1.394(5) .
C10A C11A 1.398(5) .
C11A C12A 1.387(5) .
C11A H11A 0.9500 .
C12A C13A 1.395(6) .
C12A C16A 1.508(5) .
C13A C14A 1.380(5) .
C13A H13A 0.9500 .
C14A C15A 1.395(5) .
C14A H14A 0.9500 .
C16A H16A 0.9800 .
C16A H16B 0.9800 .
C16A H16C 0.9800 .
C17A H17A 0.9800 .
C17A H17B 0.9800 .
C17A H17C 0.9800 .
C18A C19A 1.501(5) .
C18A C19A 1.501(5) 2_655
C19A H19A 0.9800 .
C19A H19B 0.9800 .
C19A H19C 0.9800 .
Cl1B C4B 1.753(4) .
Cl2B C12B 1.746(4) .
O1B C16B 1.217(7) .
N1B C1B 1.435(5) .
N1B C8B 1.462(5) .
N1B C9B 1.468(5) .
N2B C15B 1.430(5) .
N2B C8B 1.460(5) .
N2B C7B 1.474(5) .
C1B C2B 1.392(5) .
C1B C6B 1.405(6) .
C2B C3B 1.383(5) .
C2B H2B 0.9500 .
C3B C4B 1.384(5) .
C3B H3B 0.9500 .
C4B C5B 1.368(6) .
C5B C6B 1.391(5) .
C5B H5B 0.9500 .
C6B C7B 1.515(5) .
C7B H7B1 0.9900 .
C7B H7B2 0.9900 .
C8B H8B1 0.9900 .
C8B H8B2 0.9900 .
C9B C10B 1.522(5) .
C9B H9B1 0.9900 .
C9B H9B2 0.9900 .
C10B C11B 1.390(5) .
C10B C15B 1.405(5) .
C11B C12B 1.383(5) .
C11B H11B 0.9500 .
C12B C13B 1.383(6) .
C13B C14B 1.375(6) .
C13B H13B 0.9500 .
C14B C15B 1.394(5) .
C14B H14B 0.9500 .
C16B C17B 1.489(5) .
C16B C17B 1.489(5) 2_755
C17B H17F 0.9800 .
C17B H17D 0.9800 .
C17B H17E 0.9800 .

loop_
_geom_hbond_atom_site_label_D
_geom_hbond_atom_site_label_H
_geom_hbond_atom_site_label_A
_geom_hbond_distance_DH
_geom_hbond_distance_HA
_geom_hbond_distance_DA
_geom_hbond_angle_DHA
C2B H2B O1B 0.95 2.46 3.241(5) 139.4
C2A H2A O1A 0.95 2.45 3.235(5) 139.4

loop_
_geom_torsion_atom_site_label_1
_geom_torsion_atom_site_label_2
_geom_torsion_atom_site_label_3
_geom_torsion_atom_site_label_4
_geom_torsion
C8A N1A C1A C2A -166.2(3)
C9A N1A C1A C2A 74.6(4)
C8A N1A C1A C6A 13.1(5)
C9A N1A C1A C6A -106.1(4)
C6A C1A C2A C3A -1.7(6)
N1A C1A C2A C3A 177.6(3)
C1A C2A C3A C4A 0.4(6)
C2A C3A C4A C5A 1.0(6)
C2A C3A C4A C17A -179.3(4)
C3A C4A C5A C6A -1.0(6)
C17A C4A C5A C6A 179.3(4)
C4A C5A C6A C1A -0.3(6)
C4A C5A C6A C7A 176.6(4)
C2A C1A C6A C5A 1.6(5)
N1A C1A C6A C5A -177.7(3)
C2A C1A C6A C7A -175.3(3)
N1A C1A C6A C7A 5.4(5)
C15A N2A C7A C6A 74.0(4)
C8A N2A C7A C6A -47.5(4)
C5A C6A C7A N2A -164.0(3)
C1A C6A C7A N2A 12.8(5)
C1A N1A C8A N2A -51.2(4)
C9A N1A C8A N2A 70.9(4)
C15A N2A C8A N1A -52.7(4)
C7A N2A C8A N1A 70.1(4)
C1A N1A C9A C10A 74.1(4)
C8A N1A C9A C10A -47.3(4)
N1A C9A C10A C15A 12.5(5)
N1A C9A C10A C11A -165.4(3)
C15A C10A C11A C12A -2.8(5)
C9A C10A C11A C12A 175.2(3)
C10A C11A C12A C13A 1.0(5)
C10A C11A C12A C16A 179.0(3)
C11A C12A C13A C14A 0.5(6)
C16A C12A C13A C14A -177.5(4)
C12A C13A C14A C15A -0.2(6)
C11A C10A C15A C14A 3.1(5)
C9A C10A C15A C14A -174.9(3)
C11A C10A C15A N2A -176.7(3)
C9A C10A C15A N2A 5.3(5)
C13A C14A C15A C10A -1.7(6)
C13A C14A C15A N2A 178.1(4)
C8A N2A C15A C10A 13.8(5)
C7A N2A C15A C10A -106.1(4)
C8A N2A C15A C14A -165.9(3)
C7A N2A C15A C14A 74.1(4)
C8B N1B C1B C2B 166.4(3)
C9B N1B C1B C2B -73.1(4)
C8B N1B C1B C6B -13.2(5)
C9B N1B C1B C6B 107.3(4)
C6B C1B C2B C3B 2.3(5)
N1B C1B C2B C3B -177.3(3)
C1B C2B C3B C4B -0.3(6)
C2B C3B C4B C5B -1.1(7)
C2B C3B C4B Cl1B 179.3(3)
C3B C4B C5B C6B 0.4(6)
Cl1B C4B C5B C6B 180.0(3)
C4B C5B C6B C1B 1.6(6)
C4B C5B C6B C7B -175.3(4)
C2B C1B C6B C5B -2.9(6)
N1B C1B C6B C5B 176.6(3)
C2B C1B C6B C7B 173.9(3)
N1B C1B C6B C7B -6.5(5)
C15B N2B C7B C6B -75.4(4)
C8B N2B C7B C6B 47.2(4)
C5B C6B C7B N2B 165.4(3)
C1B C6B C7B N2B -11.5(5)
C15B N2B C8B N1B 52.7(4)
C7B N2B C8B N1B -70.9(4)
C1B N1B C8B N2B 52.2(4)
C9B N1B C8B N2B -71.6(4)
C1B N1B C9B C10B -74.3(4)
C8B N1B C9B C10B 48.4(4)
N1B C9B C10B C11B 165.0(3)
N1B C9B C10B C15B -13.4(5)
C15B C10B C11B C12B 2.0(5)
C9B C10B C11B C12B -176.5(3)
C10B C11B C12B C13B 0.6(6)
C10B C11B C12B Cl2B -179.4(3)
C11B C12B C13B C14B -2.6(6)
Cl2B C12B C13B C14B 177.4(3)
C12B C13B C14B C15B 2.0(6)
C13B C14B C15B C10B 0.6(6)
C13B C14B C15B N2B -178.8(4)
C11B C10B C15B C14B -2.6(5)
C9B C10B C15B C14B 175.9(3)
C11B C10B C15B N2B 176.8(3)
C9B C10B C15B N2B -4.8(5)
C8B N2B C15B C14B 165.2(3)
C7B N2B C15B C14B -74.0(4)
C8B N2B C15B C10B -14.1(5)
C7B N2B C15B C10B 106.6(4)
